data_8105151
loop_
_publ_author_name
'Shi, Xiao-Ming'
'Li, Shu-Jing'
'Xiao, Li-Na'
'Li, Meng-Jing'

_publ_section_title
;
 Crystal structure of bis(2-propyl-1H-benzo[d]imidazol-3-ium)
 tetrachloridozincate(II), C10H13Cl4N2Zn
;
_journal_issue 2
_journal_name_full 'Zeitschrift f\"ur Kristallographie - New Crystal Structures'
_journal_page_first 497
_journal_page_last 499
_journal_paper_doi 10.1515/ncrs-2019-0794
_journal_volume 235
_journal_year 2020
_chemical_formula_moiety '2(C10 H13 N2), Cl4 Zn'
_chemical_formula_sum 'C20 H26 Cl4 N4 Zn'
_chemical_formula_weight 529.66
_space_group_crystal_system monoclinic
_space_group_IT_number 14
_space_group_name_Hall '-P 2ybc'
_space_group_name_H-M_alt 'P 1 21/c 1'
_symmetry_Int_Tables_number 14
_cell_angle_alpha 90
_cell_angle_beta 93.950(4)
_cell_angle_gamma 90
_cell_formula_units_Z 4
_cell_length_a 13.370(2)
_cell_length_b 10.0304(14)
_cell_length_c 17.913(2)
_cell_measurement_reflns_used 5463
_cell_measurement_temperature 150(2)
_cell_measurement_theta_max 26.38
_cell_measurement_theta_min 2.33
_cell_volume 2396.5(6)
_computing_cell_refinement 'SAINT v8.37A (Bruker, 2015) [1]'
_computing_data_collection 'Bruker APEX-II'
_computing_data_reduction 'SAINT v8.37A (Bruker, 2015) [1]'
_computing_molecular_graphics 'Olex2 (Dolomanov et al., 2009) [4]'
_computing_publication_material 'Olex2 (Dolomanov et al., 2009) [4]'
_computing_structure_refinement 'olex2.refine (Bourhis et al., 2015) [3]'
_computing_structure_solution 'ShelXT (Sheldrick, 2015) [2]'
_diffrn_ambient_temperature 150.0
_diffrn_measured_fraction_theta_full 0.9904
_diffrn_measured_fraction_theta_max 0.9904
_diffrn_measurement_device 'Bruker APEX-II diffractometer'
_diffrn_measurement_device_type 'Bruker APEX-II CCD'
_diffrn_measurement_method '\f and \w scans'
_diffrn_radiation_type 'Mo K\a'
_diffrn_radiation_wavelength 0.71073
_diffrn_reflns_av_R_equivalents 0.1183
_diffrn_reflns_av_unetI/netI 0.0644
_diffrn_reflns_limit_h_max 16
_diffrn_reflns_limit_h_min -16
_diffrn_reflns_limit_k_max 12
_diffrn_reflns_limit_k_min -12
_diffrn_reflns_limit_l_max 22
_diffrn_reflns_limit_l_min -22
_diffrn_reflns_number 30175
_diffrn_reflns_theta_full 25.0996
_diffrn_reflns_theta_max 25.10
_diffrn_reflns_theta_min 2.28
_diffrn_standards_number 0
_exptl_absorpt_coefficient_mu 1.485
_exptl_absorpt_correction_T_max 0.7454
_exptl_absorpt_correction_T_min 0.6336
_exptl_absorpt_correction_type multi-scan
_exptl_absorpt_process_details
;
SADABS-2016/2 (Bruker,2016/2) was used for absorption correction.
wR2(int) was 0.0947 before and 0.0699 after correction.
The Ratio of minimum to maximum transmission is 0.8500.
The \l/2 correction factor is Not present.
;
_exptl_crystal_colour colorless
_exptl_crystal_density_diffrn 1.4679
_exptl_crystal_density_method 'not measured'
_exptl_crystal_description block
_exptl_crystal_F_000 1091.8381
_exptl_crystal_size_max 0.25
_exptl_crystal_size_mid 0.15
_exptl_crystal_size_min 0.1
_refine_diff_density_max 0.6362
_refine_diff_density_min -0.7070
_refine_diff_density_rms 0.1685
_refine_ls_d_res_high 0.8377
_refine_ls_d_res_low 8.9353
_refine_ls_goodness_of_fit_ref 1.0440
_refine_ls_hydrogen_treatment constr
_refine_ls_matrix_type full
_refine_ls_number_constraints 44
_refine_ls_number_parameters 264
_refine_ls_number_reflns 4219
_refine_ls_number_restraints 0
_refine_ls_restrained_S_all 1.0440
_refine_ls_R_factor_all 0.0814
_refine_ls_R_factor_gt 0.0461
_refine_ls_shift/su_max 0.0000
_refine_ls_shift/su_mean 0.0000
_refine_ls_structure_factor_coef Fsqd
_refine_ls_weighting_details 'w=1/[\s^2^(Fo^2^)+(0.0282P)^2^+6.4247P] where P=(Fo^2^+2Fc^2^)/3'
_refine_ls_weighting_scheme calc
_refine_ls_wR_factor_gt 0.0882
_refine_ls_wR_factor_ref 0.1038
_reflns_Friedel_coverage 0.0
_reflns_limit_h_max 15
_reflns_limit_h_min -15
_reflns_limit_k_max 11
_reflns_limit_k_min 0
_reflns_limit_l_max 21
_reflns_limit_l_min 0
_reflns_number_gt 2983
_reflns_number_total 4219
_reflns_threshold_expression I>=2u(I)
_cod_data_source_file suppl_ncrs-2019-0794_suppl.cif
_cod_data_source_block 1
_cod_original_sg_symbol_H-M 'P 21/c'
_cod_database_code 8105151
_olex2_refinement_description
;
1. Fixed Uiso
 At 1.2 times of:
  All C(H) groups, All C(H,H) groups, All N(H) groups
 At 1.5 times of:
  All C(H,H,H) groups
2.a Secondary CH2 refined with riding coordinates:
 C2(H2a,H2b), C3(H3a,H3b), C12(H12a,H12b), C13(H13a,H13b)
2.b Aromatic/amide H refined with riding coordinates:
 C7(H7), C8(H8), C9(H9), C10(H10), C17(H17), C18(H18), C19(H19), C20(H20),
 N1(H1), N2(H2), N3(H3), N4(H4)
2.c Idealised Me refined as rotating group:
 C4(H4a,H4b,H4c), C11(H11a,H11b,H11c)
;
_olex2_submission_special_instructions 'No special instructions were received'

loop_
_space_group_symop_id
_space_group_symop_operation_xyz
1 x,y,z
2 -x,y+1/2,-z+1/2
3 -x,-y,-z
4 x,-y-1/2,z-1/2

loop_
_atom_site_label
_atom_site_type_symbol
_atom_site_fract_x
_atom_site_fract_y
_atom_site_fract_z
_atom_site_U_iso_or_equiv
_atom_site_adp_type
_atom_site_occupancy
_atom_site_refinement_flags_posn
C1 C 0.8917(3) 0.3322(4) 0.1158(2) 0.0230(10) Uani 1.000000 .
C2 C 0.9052(4) 0.2252(4) 0.1718(2) 0.0309(11) Uani 1.000000 .
H2a H 0.9775(4) 0.2182(4) 0.1875(2) 0.0371(13) Uiso 1.000000 R
H2b H 0.8699(4) 0.2512(4) 0.2164(2) 0.0371(13) Uiso 1.000000 R
C3 C 0.8679(4) 0.0888(5) 0.1464(3) 0.0387(13) Uani 1.000000 .
H3a H 0.7959(4) 0.0944(5) 0.1297(3) 0.0465(15) Uiso 1.000000 R
H3b H 0.9049(4) 0.0594(5) 0.1033(3) 0.0465(15) Uiso 1.000000 R
C4 C 0.8823(4) -0.0132(5) 0.2092(3) 0.0468(14) Uani 1.000000 .
H4a H 0.9540(5) -0.024(3) 0.2228(13) 0.070(2) Uiso 1.000000 GR
H4b H 0.849(2) 0.0181(17) 0.2528(7) 0.070(2) Uiso 1.000000 GR
H4c H 0.853(2) -0.0987(11) 0.1923(7) 0.070(2) Uiso 1.000000 GR
C5 C 0.8778(3) 0.5350(4) 0.0644(2) 0.0215(9) Uani 1.000000 .
C6 C 0.8783(3) 0.4418(4) 0.0067(2) 0.0222(10) Uani 1.000000 .
C7 C 0.8714(3) 0.4792(5) -0.0682(2) 0.0249(10) Uani 1.000000 .
H7 H 0.8705(3) 0.4154(5) -0.1075(2) 0.0298(12) Uiso 1.000000 R
C8 C 0.8658(3) 0.6151(5) -0.0824(3) 0.0319(11) Uani 1.000000 .
H8 H 0.8617(3) 0.6456(5) -0.1327(3) 0.0383(14) Uiso 1.000000 R
C9 C 0.8660(3) 0.7088(5) -0.0241(3) 0.0333(12) Uani 1.000000 .
H9 H 0.8613(3) 0.8009(5) -0.0362(3) 0.0399(14) Uiso 1.000000 R
C10 C 0.8727(3) 0.6717(4) 0.0498(3) 0.0301(11) Uani 1.000000 .
H10 H 0.8738(3) 0.7356(4) 0.0890(3) 0.0361(13) Uiso 1.000000 R
C11 C 0.5941(4) 0.9159(6) 0.1348(3) 0.0475(15) Uani 1.000000 .
H11a H 0.6603(9) 0.876(3) 0.1305(8) 0.071(2) Uiso 1.000000 GR
H11b H 0.5426(18) 0.846(2) 0.1297(8) 0.071(2) Uiso 1.000000 GR
H11c H 0.582(3) 0.9826(8) 0.0954(3) 0.071(2) Uiso 1.000000 GR
C12 C 0.5908(4) 0.9823(5) 0.2108(2) 0.0372(12) Uani 1.000000 .
H12a H 0.6435(4) 1.0516(5) 0.2163(2) 0.0446(15) Uiso 1.000000 R
H12b H 0.5251(4) 1.0266(5) 0.2141(2) 0.0446(15) Uiso 1.000000 R
C13 C 0.6064(4) 0.8826(5) 0.2735(3) 0.0340(12) Uani 1.000000 .
H13a H 0.5506(4) 0.8176(5) 0.2693(3) 0.0408(14) Uiso 1.000000 R
H13b H 0.6691(4) 0.8330(5) 0.2666(3) 0.0408(14) Uiso 1.000000 R
C14 C 0.6125(3) 0.9395(4) 0.3505(2) 0.0242(10) Uani 1.000000 .
C15 C 0.6220(3) 1.0832(4) 0.4460(2) 0.0216(10) Uani 1.000000 .
C16 C 0.6221(3) 0.9538(4) 0.4742(2) 0.0240(10) Uani 1.000000 .
C17 C 0.6276(3) 0.9296(5) 0.5509(3) 0.0307(11) Uani 1.000000 .
H17 H 0.6279(3) 0.8415(5) 0.5703(3) 0.0369(13) Uiso 1.000000 R
C18 C 0.6325(3) 1.0387(5) 0.5972(2) 0.0306(11) Uani 1.000000 .
H18 H 0.6363(3) 1.0260(5) 0.6499(2) 0.0368(13) Uiso 1.000000 R
C19 C 0.6319(3) 1.1693(5) 0.5680(2) 0.0295(11) Uani 1.000000 .
H19 H 0.6347(3) 1.2425(5) 0.6018(2) 0.0354(13) Uiso 1.000000 R
C20 C 0.6273(3) 1.1948(4) 0.4917(2) 0.0253(10) Uani 1.000000 .
H20 H 0.6278(3) 1.2828(4) 0.4721(2) 0.0303(12) Uiso 1.000000 R
Cl1 Cl 0.68072(11) 0.31483(12) 0.27659(6) 0.0407(3) Uani 1.000000 .
Cl2 Cl 0.89870(10) 0.39616(14) 0.41347(7) 0.0476(4) Uani 1.000000 .
Cl3 Cl 0.64906(10) 0.55929(11) 0.42570(7) 0.0380(3) Uani 1.000000 .
Cl4 Cl 0.81548(9) 0.63129(10) 0.26699(6) 0.0267(3) Uani 1.000000 .
N1 N 0.8875(3) 0.3181(3) 0.04121(18) 0.0221(8) Uani 1.000000 .
H1 H 0.8901(3) 0.2414(3) 0.01755(18) 0.0265(10) Uiso 1.000000 R
N2 N 0.8858(3) 0.4627(3) 0.13044(18) 0.0248(8) Uani 1.000000 .
H2 H 0.8867(3) 0.4976(3) 0.17556(18) 0.0298(10) Uiso 1.000000 R
N3 N 0.6160(3) 1.0688(3) 0.36827(19) 0.0236(8) Uani 1.000000 .
H3 H 0.6147(3) 1.1349(3) 0.33592(19) 0.0283(10) Uiso 1.000000 R
N4 N 0.6155(3) 0.8684(4) 0.4131(2) 0.0283(9) Uani 1.000000 .
H4 H 0.6136(3) 0.7808(4) 0.4155(2) 0.0339(11) Uiso 1.000000 R
Zn1 Zn 0.76085(4) 0.47621(5) 0.34865(3) 0.02339(15) Uani 1.000000 .

loop_
_atom_site_aniso_label
_atom_site_aniso_U_11
_atom_site_aniso_U_22
_atom_site_aniso_U_33
_atom_site_aniso_U_12
_atom_site_aniso_U_13
_atom_site_aniso_U_23
C1 0.016(2) 0.031(3) 0.022(2) -0.0022(19) 0.0017(18) -0.0001(19)
C2 0.029(3) 0.034(3) 0.029(3) -0.001(2) -0.002(2) 0.011(2)
C3 0.054(4) 0.029(3) 0.033(3) 0.004(2) 0.002(2) 0.005(2)
C4 0.068(4) 0.033(3) 0.038(3) -0.002(3) 0.003(3) 0.012(2)
C5 0.013(2) 0.028(2) 0.024(2) -0.0003(19) 0.0020(17) 0.0012(19)
C6 0.013(2) 0.025(2) 0.028(2) -0.0009(18) -0.0005(17) 0.0024(19)
C7 0.018(2) 0.034(3) 0.023(2) -0.001(2) 0.0008(17) 0.002(2)
C8 0.027(3) 0.036(3) 0.033(3) 0.001(2) 0.002(2) 0.017(2)
C9 0.022(3) 0.029(3) 0.049(3) -0.001(2) -0.001(2) 0.013(2)
C10 0.024(3) 0.024(2) 0.042(3) 0.001(2) 0.002(2) -0.003(2)
C11 0.053(4) 0.050(3) 0.039(3) 0.003(3) 0.004(3) -0.022(3)
C12 0.044(3) 0.033(3) 0.035(3) 0.002(2) 0.001(2) -0.014(2)
C13 0.033(3) 0.026(3) 0.042(3) 0.002(2) 0.001(2) -0.013(2)
C14 0.017(2) 0.019(2) 0.036(3) 0.0012(18) 0.0007(19) 0.003(2)
C15 0.016(2) 0.023(2) 0.027(2) 0.0021(18) 0.0034(18) 0.0051(19)
C16 0.012(2) 0.023(2) 0.037(3) 0.0013(18) 0.0027(18) 0.003(2)
C17 0.022(3) 0.034(3) 0.036(3) -0.002(2) 0.002(2) 0.013(2)
C18 0.017(2) 0.050(3) 0.025(2) 0.000(2) -0.0008(18) 0.009(2)
C19 0.025(3) 0.034(3) 0.029(3) -0.004(2) 0.001(2) -0.006(2)
C20 0.021(3) 0.020(2) 0.035(3) -0.0016(19) 0.0033(19) 0.0007(19)
Cl1 0.0671(10) 0.0273(6) 0.0277(6) -0.0198(6) 0.0045(6) -0.0035(5)
Cl2 0.0400(8) 0.0560(9) 0.0463(8) 0.0072(7) -0.0013(6) 0.0263(7)
Cl3 0.0500(8) 0.0220(6) 0.0449(7) -0.0006(5) 0.0243(6) -0.0014(5)
Cl4 0.0394(7) 0.0173(5) 0.0243(5) -0.0016(5) 0.0075(5) 0.0018(4)
N1 0.019(2) 0.0221(19) 0.0252(19) 0.0000(16) 0.0016(15) 0.0006(16)
N2 0.027(2) 0.028(2) 0.0193(18) 0.0018(17) 0.0030(15) -0.0055(16)
N3 0.026(2) 0.0184(18) 0.027(2) 0.0022(16) 0.0006(16) 0.0048(15)
N4 0.022(2) 0.0164(19) 0.047(2) 0.0023(16) 0.0062(17) 0.0027(18)
Zn1 0.0316(3) 0.0179(3) 0.0209(3) -0.0015(2) 0.0030(2) 0.0009(2)

loop_
_atom_type_symbol
_atom_type_scat_dispersion_real
_atom_type_scat_dispersion_imag
_atom_type_scat_Cromer_Mann_a1
_atom_type_scat_Cromer_Mann_a2
_atom_type_scat_Cromer_Mann_a3
_atom_type_scat_Cromer_Mann_a4
_atom_type_scat_Cromer_Mann_b1
_atom_type_scat_Cromer_Mann_b2
_atom_type_scat_Cromer_Mann_b3
_atom_type_scat_Cromer_Mann_b4
_atom_type_scat_Cromer_Mann_c
_atom_type_scat_source
_atom_type_scat_dispersion_source
H 0.00000 0.00000 0.49300 0.32291 0.14019 0.04081 10.51090 26.12570 3.14236 57.79970 0.0030380000826 'International Tables Volume C Table 6.1.1.4 (pp. 500-502)' 'Henke, Gullikson and Davis, At. Data and Nucl. Data Tables, 1993, 54, 2'
C 0.00347 0.00161 2.31000 1.02000 1.58860 0.86500 20.84390 10.20750 0.56870 51.65120 0.215599998832 'International Tables Volume C Table 6.1.1.4 (pp. 500-502)' 'Henke, Gullikson and Davis, At. Data and Nucl. Data Tables, 1993, 54, 2'
Cl 0.14873 0.16029 11.46040 7.19640 6.25560 1.64550 0.01040 1.16620 18.51940 47.77840 -9.55739974976 'International Tables Volume C Table 6.1.1.4 (pp. 500-502)' 'Henke, Gullikson and Davis, At. Data and Nucl. Data Tables, 1993, 54, 2'
Zn 0.31207 1.46666 14.07430 7.03180 5.16520 2.41000 3.26550 0.23330 10.31630 58.70970 1.30410003662 'International Tables Volume C Table 6.1.1.4 (pp. 500-502)' 'Henke, Gullikson and Davis, At. Data and Nucl. Data Tables, 1993, 54, 2'
N 0.00653 0.00323 12.21260 3.13220 2.01250 1.16630 0.00570 9.89330 28.99750 0.58260 -11.5290002823 'International Tables Volume C Table 6.1.1.4 (pp. 500-502)' 'Henke, Gullikson and Davis, At. Data and Nucl. Data Tables, 1993, 54, 2'

loop_
_geom_angle_atom_site_label_1
_geom_angle_atom_site_label_2
_geom_angle_atom_site_label_3
_geom_angle
_geom_angle_site_symmetry_1
_geom_angle_site_symmetry_3
N1 C1 C2 126.7(4) . .
N2 C1 C2 125.8(4) . .
N2 C1 N1 107.4(4) . .
H2a C2 C1 108.4(3) . .
H2b C2 C1 108.4(3) . .
H2b C2 H2a 107.5 . .
C3 C2 C1 115.5(4) . .
C3 C2 H2a 108.4(3) . .
C3 C2 H2b 108.4(3) . .
H3a C3 C2 109.4(3) . .
H3b C3 C2 109.4(3) . .
H3b C3 H3a 108.0 . .
C4 C3 C2 111.2(4) . .
C4 C3 H3a 109.4(3) . .
C4 C3 H3b 109.4(3) . .
H4a C4 C3 109.5 . .
H4b C4 C3 109.5 . .
H4b C4 H4a 109.5 . .
H4c C4 C3 109.5 . .
H4c C4 H4a 109.5 . .
H4c C4 H4b 109.5 . .
C10 C5 C6 121.5(4) . .
N2 C5 C6 106.1(4) . .
N2 C5 C10 132.3(4) . .
C7 C6 C5 122.1(4) . .
N1 C6 C5 105.9(3) . .
N1 C6 C7 132.0(4) . .
H7 C7 C6 121.9(3) . .
C8 C7 C6 116.1(4) . .
C8 C7 H7 121.9(3) . .
H8 C8 C7 119.2(3) . .
C9 C8 C7 121.6(4) . .
C9 C8 H8 119.2(3) . .
H9 C9 C8 118.9(3) . .
C10 C9 C8 122.2(4) . .
C10 C9 H9 118.9(3) . .
C9 C10 C5 116.4(4) . .
H10 C10 C5 121.8(3) . .
H10 C10 C9 121.8(3) . .
H11b C11 H11a 109.5 . .
H11c C11 H11a 109.5 . .
H11c C11 H11b 109.5 . .
C12 C11 H11a 109.5 . .
C12 C11 H11b 109.5 . .
C12 C11 H11c 109.5 . .
H12a C12 C11 109.3(3) . .
H12b C12 C11 109.3(3) . .
H12b C12 H12a 108.0 . .
C13 C12 C11 111.4(4) . .
C13 C12 H12a 109.3(3) . .
C13 C12 H12b 109.3(3) . .
H13a C13 C12 108.4(3) . .
H13b C13 C12 108.4(3) . .
H13b C13 H13a 107.5 . .
C14 C13 C12 115.5(4) . .
C14 C13 H13a 108.4(3) . .
C14 C13 H13b 108.4(3) . .
N3 C14 C13 126.3(4) . .
N4 C14 C13 125.0(4) . .
N4 C14 N3 108.7(4) . .
C20 C15 C16 122.6(4) . .
N3 C15 C16 105.3(4) . .
N3 C15 C20 132.0(4) . .
C17 C16 C15 121.2(4) . .
N4 C16 C15 106.9(4) . .
N4 C16 C17 131.8(4) . .
H17 C17 C16 121.4(3) . .
C18 C17 C16 117.1(4) . .
C18 C17 H17 121.4(3) . .
H18 C18 C17 119.4(3) . .
C19 C18 C17 121.1(4) . .
C19 C18 H18 119.4(3) . .
H19 C19 C18 118.8(3) . .
C20 C19 C18 122.3(4) . .
C20 C19 H19 118.8(3) . .
C19 C20 C15 115.5(4) . .
H20 C20 C15 122.2(2) . .
H20 C20 C19 122.2(3) . .
C6 N1 C1 110.3(3) . .
H1 N1 C1 124.9(2) . .
H1 N1 C6 124.9(2) . .
C5 N2 C1 110.3(3) . .
H2 N2 C1 124.9(2) . .
H2 N2 C5 124.9(2) . .
C15 N3 C14 109.7(3) . .
H3 N3 C14 125.2(2) . .
H3 N3 C15 125.2(2) . .
C16 N4 C14 109.4(4) . .
H4 N4 C14 125.3(2) . .
H4 N4 C16 125.3(2) . .
Cl2 Zn1 Cl1 111.85(6) . .
Cl3 Zn1 Cl1 107.53(5) . .
Cl3 Zn1 Cl2 111.56(5) . .
Cl4 Zn1 Cl1 106.12(4) . .
Cl4 Zn1 Cl2 106.58(5) . .
Cl4 Zn1 Cl3 113.13(4) . .

loop_
_geom_bond_atom_site_label_1
_geom_bond_atom_site_label_2
_geom_bond_distance
_geom_bond_site_symmetry_2
C1 C2 1.472(6) .
C1 N1 1.341(5) .
C1 N2 1.338(5) .
C2 H2a 0.9900 .
C2 H2b 0.9900 .
C2 C3 1.516(6) .
C3 H3a 0.9900 .
C3 H3b 0.9900 .
C3 C4 1.523(6) .
C4 H4a 0.9800 .
C4 H4b 0.9800 .
C4 H4c 0.9800 .
C5 C6 1.394(6) .
C5 C10 1.396(6) .
C5 N2 1.386(5) .
C6 C7 1.390(6) .
C6 N1 1.388(5) .
C7 H7 0.9500 .
C7 C8 1.388(6) .
C8 H8 0.9500 .
C8 C9 1.405(7) .
C9 H9 0.9500 .
C9 C10 1.372(6) .
C10 H10 0.9500 .
C11 H11a 0.9800 .
C11 H11b 0.9800 .
C11 H11c 0.9800 .
C11 C12 1.519(6) .
C12 H12a 0.9900 .
C12 H12b 0.9900 .
C12 C13 1.507(7) .
C13 H13a 0.9900 .
C13 H13b 0.9900 .
C13 C14 1.489(6) .
C14 N3 1.336(5) .
C14 N4 1.327(5) .
C15 C16 1.393(6) .
C15 C20 1.386(6) .
C15 N3 1.396(5) .
C16 C17 1.393(6) .
C16 N4 1.387(5) .
C17 H17 0.9500 .
C17 C18 1.372(7) .
C18 H18 0.9500 .
C18 C19 1.411(6) .
C19 H19 0.9500 .
C19 C20 1.388(6) .
C20 H20 0.9500 .
Cl1 Zn1 2.2899(12) .
Cl2 Zn1 2.2571(14) .
Cl3 Zn1 2.2622(13) .
Cl4 Zn1 2.2891(11) .
N1 H1 0.8800 .
N2 H2 0.8800 .
N3 H3 0.8800 .
N4 H4 0.8800 .
